data_2022582
loop_
_publ_author_name
'Grosu, Ioana Georgeta'
'Martin, Flavia'
'Turza, Alexandru'
'Miclaus, Maria'
'Kacso, Irina'
'Borodi, Gheorghe'

_publ_section_title
;
 Structural studies of various olmesartan solvates
;
_journal_coeditor_code DV3017
_journal_issue 4
_journal_name_full 'Acta Crystallographica Section C'
_journal_page_first
;
;
_journal_paper_doi 10.1107/S2053229622002984
_journal_volume 78
_journal_year 2022
_chemical_formula_iupac 'C24 H26 N6 O3, C H4 O'
_chemical_formula_moiety 'C24 H26 N6 O3, C H4 O'
_chemical_formula_sum 'C25 H30 N6 O4'
_chemical_formula_weight 478.55
_chemical_name_common 'Olmesartan methanol monosolvate'
_chemical_name_systematic
;4-(2-Hydroxypropan-2-yl)-2-propyl-1-({4-[2-(1<i>H</i>-1,2,3,4-tetrazol-5-yl)phenyl]phenyl}methyl)-1<i>H</i>-imidazol-3-ium-5-carboxylate
methanol monosolvate
;
_space_group_crystal_system monoclinic
_space_group_IT_number 14
_space_group_name_Hall '-P 2ybc'
_space_group_name_H-M_alt 'P 1 21/c 1'
_atom_sites_solution_hydrogens mixed
_atom_sites_solution_primary direct
_audit_creation_method
;
Olex2 1.2
(compiled 2018.05.29 svn.r3508 for OlexSys, GUI svn.r5506)
;
_cell_angle_alpha 90
_cell_angle_beta 92.0063(14)
_cell_angle_gamma 90
_cell_formula_units_Z 4
_cell_length_a 9.94703(14)
_cell_length_b 17.8262(2)
_cell_length_c 14.3100(2)
_cell_measurement_reflns_used 12956
_cell_measurement_temperature 99.3(2)
_cell_measurement_theta_max 71.4570
_cell_measurement_theta_min 5.8400
_cell_volume 2535.86(6)
_computing_cell_refinement
;
CrysAlis PRO (Agilent, 2012)
;
_computing_data_collection
;
CrysAlis PRO (Agilent, 2012)
;
_computing_data_reduction
;
CrysAlis PRO (Agilent, 2012)
;
_computing_molecular_graphics
;
OLEX2 (Dolomanov <i>et al.</i>,  2009)
;
_computing_publication_material
;
OLEX2 (Dolomanov <i>et al.</i>,  2009)
;
_computing_structure_refinement
;
SHELXL2016 (Sheldrick, 2015)
;
_computing_structure_solution
;
SHELXS (Sheldrick, 2008)
;
_diffrn_ambient_temperature 99.3(2)
_diffrn_detector_area_resol_mean 16.4335
_diffrn_measured_fraction_theta_full 0.996
_diffrn_measured_fraction_theta_max 0.983
_diffrn_measurement_device_type 'Agilent SuperNova Dual Source diffractometer with an Eos detector'
_diffrn_measurement_method '\w scans'
_diffrn_radiation_monochromator mirror
_diffrn_radiation_type CuK\a
_diffrn_radiation_wavelength 1.54184
_diffrn_reflns_av_R_equivalents 0.0221
_diffrn_reflns_av_unetI/netI 0.0167
_diffrn_reflns_limit_h_max 12
_diffrn_reflns_limit_h_min -12
_diffrn_reflns_limit_k_max 21
_diffrn_reflns_limit_k_min -21
_diffrn_reflns_limit_l_max 17
_diffrn_reflns_limit_l_min -12
_diffrn_reflns_number 19216
_diffrn_reflns_theta_full 67.684
_diffrn_reflns_theta_max 71.716
_diffrn_reflns_theta_min 4.448
_diffrn_source 'SuperNova (Cu) X-ray Source'
_exptl_absorpt_coefficient_mu 0.713
_exptl_absorpt_correction_T_max 1.00000
_exptl_absorpt_correction_T_min 0.76201
_exptl_absorpt_correction_type multi-scan
_exptl_absorpt_process_details
;
(CrysAlis PRO; Agilent, 2012)
;
_exptl_crystal_colour colourless
_exptl_crystal_density_diffrn 1.253
_exptl_crystal_description plate
_exptl_crystal_F_000 1016
_exptl_crystal_size_max 0.1
_exptl_crystal_size_mid 0.09
_exptl_crystal_size_min 0.01
_refine_diff_density_max 0.478
_refine_diff_density_min -0.726
_refine_ls_extinction_method none
_refine_ls_goodness_of_fit_ref 1.049
_refine_ls_hydrogen_treatment mixed
_refine_ls_matrix_type full
_refine_ls_number_parameters 326
_refine_ls_number_reflns 4874
_refine_ls_number_restraints 1
_refine_ls_restrained_S_all 1.049
_refine_ls_R_factor_all 0.0556
_refine_ls_R_factor_gt 0.0536
_refine_ls_shift/su_max 0.001
_refine_ls_shift/su_mean 0.000
_refine_ls_structure_factor_coef Fsqd
_refine_ls_weighting_details 'w=1/[\s^2^(Fo^2^)+(0.0791P)^2^+2.3619P] where P=(Fo^2^+2Fc^2^)/3'
_refine_ls_weighting_scheme calc
_refine_ls_wR_factor_gt 0.1470
_refine_ls_wR_factor_ref 0.1489
_reflns_number_gt 4601
_reflns_number_total 4874
_reflns_threshold_expression 'I > 2\s(I)'
_cod_data_source_file dv3017sup1.cif
_cod_data_source_block Ol-MeOH
_cod_original_cell_volume 2535.85(7)
_cod_database_code 2022582
_shelx_space_group_comment
;
The symmetry employed for this shelxl refinement is uniquely defined
by the following loop, which should always be used as a source of
symmetry information in preference to the above space-group names.
They are only intended as comments.
;

loop_
_space_group_symop_operation_xyz
'x, y, z'
'-x, y+1/2, -z+1/2'
'-x, -y, -z'
'x, -y-1/2, z-1/2'

loop_
_atom_site_type_symbol
_atom_site_label
_atom_site_fract_x
_atom_site_fract_y
_atom_site_fract_z
_atom_site_U_iso_or_equiv
_atom_site_adp_type
_atom_site_calc_flag
_atom_site_occupancy
_atom_site_disorder_assembly
_atom_site_disorder_group
O O1 -0.08903(11) 0.67348(7) 0.21763(8) 0.0170(3) Uani d 1 . .
H H1 -0.072445 0.697698 0.170697 0.026 Uiso calc 1 . .
O O3 0.21302(12) 0.77326(8) 0.04154(8) 0.0233(3) Uani d 1 . .
N N6 0.20984(13) 0.73007(8) 0.35306(9) 0.0143(3) Uani d 1 . .
H H6 0.193318 0.719472 0.410149 0.017 Uiso calc 1 . .
N N5 0.31731(13) 0.76119(7) 0.23076(9) 0.0129(3) Uani d 1 . .
O O2 0.00419(13) 0.75961(9) 0.09008(9) 0.0305(3) Uani d 1 . .
C C15 0.18216(15) 0.75015(9) 0.20160(11) 0.0133(3) Uani d 1 . .
C C9 0.70199(15) 0.68372(9) 0.04910(11) 0.0142(3) Uani d 1 . .
H H9 0.783358 0.695594 0.022635 0.017 Uiso calc 1 . .
N N1 0.79226(16) 0.53253(9) 0.21501(11) 0.0230(3) Uani d 1 . .
C C13 0.53036(17) 0.59383(10) 0.08289(12) 0.0179(4) Uani d 1 . .
H H13 0.497500 0.544999 0.080643 0.021 Uiso calc 1 . .
C C11 0.50521(16) 0.72291(9) 0.13045(11) 0.0133(3) Uani d 1 . .
C C16 0.11599(16) 0.72949(9) 0.28017(11) 0.0133(3) Uani d 1 . .
C C12 0.45616(16) 0.64979(10) 0.12467(12) 0.0168(3) Uani d 1 . .
H H12 0.373119 0.638373 0.148985 0.020 Uiso calc 1 . .
C C10 0.62951(16) 0.73920(9) 0.09310(11) 0.0142(3) Uani d 1 . .
H H10 0.664085 0.787582 0.097719 0.017 Uiso calc 1 . .
C C14 0.42889(16) 0.78657(9) 0.17393(11) 0.0151(3) Uani d 1 . .
H H14A 0.490815 0.815914 0.212959 0.018 Uiso calc 1 . .
H H14B 0.393414 0.819065 0.124598 0.018 Uiso calc 1 . .
C C8 0.65379(16) 0.61027(9) 0.04425(11) 0.0152(3) Uani d 1 . .
C C18 0.13036(17) 0.76192(9) 0.10288(11) 0.0155(3) Uani d 1 . .
C C17 0.33015(16) 0.74944(9) 0.32251(12) 0.0147(3) Uani d 1 . .
C C6 0.73429(16) 0.55068(10) -0.00141(13) 0.0188(4) Uani d 1 . .
C C5 0.75874(18) 0.55605(11) -0.09646(14) 0.0245(4) Uani d 1 . .
H H5 0.725940 0.597136 -0.130190 0.029 Uiso calc 1 . .
C C22 0.45465(17) 0.75251(10) 0.38277(12) 0.0189(4) Uani d 1 . .
H H22A 0.430275 0.758778 0.447343 0.023 Uiso calc 1 . .
H H22B 0.507094 0.795909 0.365470 0.023 Uiso calc 1 . .
C C19 -0.02932(16) 0.70935(9) 0.29785(12) 0.0162(3) Uani d 1 . .
C C23 0.54184(18) 0.68159(11) 0.37469(13) 0.0242(4) Uani d 1 . .
H H23A 0.572512 0.677800 0.311255 0.029 Uiso calc 1 . .
H H23B 0.620624 0.686583 0.416111 0.029 Uiso calc 1 . .
C C7 0.76671(19) 0.48034(10) 0.14915(14) 0.0247(4) Uani d 1 . .
C C2 0.85541(19) 0.43261(11) 0.00161(16) 0.0296(4) Uani d 1 . .
H H2 0.886859 0.390680 0.034290 0.035 Uiso calc 1 . .
C C1 0.78422(17) 0.48850(10) 0.04826(14) 0.0218(4) Uani d 1 . .
N N2 0.7680(2) 0.50345(10) 0.29921(13) 0.0363(4) Uani d 1 . .
N N3 0.7294(3) 0.43495(12) 0.28413(15) 0.0505(6) Uani d 1 . .
C C20 -0.10632(19) 0.78073(12) 0.32024(17) 0.0328(5) Uani d 1 . .
H H20A -0.106566 0.813767 0.267247 0.049 Uiso calc 1 . .
H H20B -0.063645 0.805202 0.373166 0.049 Uiso calc 1 . .
H H20C -0.197224 0.768170 0.334386 0.049 Uiso calc 1 . .
C C3 0.8789(2) 0.43957(12) -0.09229(17) 0.0341(5) Uani d 1 . .
H H3 0.927098 0.402620 -0.122489 0.041 Uiso calc 1 . .
N N4 0.7270(2) 0.41865(10) 0.19123(14) 0.0421(5) Uani d 1 . .
C C4 0.8313(2) 0.50110(12) -0.14183(15) 0.0319(5) Uani d 1 . .
H H4 0.847573 0.505775 -0.205165 0.038 Uiso calc 1 . .
C C21 -0.0370(2) 0.65276(12) 0.37716(13) 0.0276(4) Uani d 1 . .
H H21A -0.128379 0.636402 0.382524 0.041 Uiso calc 1 . .
H H21B -0.006491 0.675801 0.434713 0.041 Uiso calc 1 . .
H H21C 0.018947 0.610392 0.364269 0.041 Uiso calc 1 . .
C C24 0.4685(2) 0.61003(13) 0.39874(18) 0.0396(5) Uani d 1 . .
H H24A 0.434046 0.614220 0.460368 0.059 Uiso calc 1 . .
H H24B 0.529550 0.568419 0.396780 0.059 Uiso calc 1 . .
H H24C 0.395271 0.602126 0.354310 0.059 Uiso calc 1 . .
O O1A 0.1684(3) 0.39116(15) 0.3783(3) 0.0921(9) Uani d 1 . .
H H1AA 0.108245 0.361500 0.390015 0.138 Uiso calc 1 . .
C C1A 0.1490(6) 0.4557(2) 0.4244(3) 0.1074(17) Uani d 1 . .
H H1AB 0.193490 0.495826 0.393125 0.161 Uiso calc 1 . .
H H1AC 0.185255 0.451223 0.487166 0.161 Uiso calc 1 . .
H H1AD 0.054399 0.466110 0.425724 0.161 Uiso calc 1 . .
H H1A 0.823(2) 0.5777(10) 0.2142(18) 0.036(7) Uiso d 1 . .

loop_
_atom_site_aniso_label
_atom_site_aniso_U_11
_atom_site_aniso_U_22
_atom_site_aniso_U_33
_atom_site_aniso_U_12
_atom_site_aniso_U_13
_atom_site_aniso_U_23
O1 0.0179(6) 0.0203(6) 0.0127(6) -0.0044(5) -0.0022(4) -0.0004(5)
O3 0.0190(6) 0.0392(8) 0.0119(6) 0.0024(5) 0.0013(5) 0.0005(5)
N6 0.0146(6) 0.0199(7) 0.0084(6) -0.0003(5) 0.0004(5) -0.0011(5)
N5 0.0116(6) 0.0162(7) 0.0110(6) 0.0004(5) 0.0007(5) -0.0020(5)
O2 0.0183(6) 0.0509(9) 0.0216(7) -0.0095(6) -0.0071(5) 0.0162(6)
C15 0.0110(7) 0.0145(7) 0.0144(8) 0.0011(6) -0.0015(6) -0.0026(6)
C9 0.0110(7) 0.0201(8) 0.0116(7) -0.0009(6) 0.0002(6) 0.0007(6)
N1 0.0274(8) 0.0172(7) 0.0241(8) -0.0052(6) -0.0029(6) 0.0018(6)
C13 0.0162(8) 0.0170(8) 0.0204(9) -0.0030(6) 0.0013(6) -0.0029(6)
C11 0.0124(7) 0.0185(8) 0.0090(7) 0.0009(6) -0.0013(6) -0.0006(6)
C16 0.0139(7) 0.0138(7) 0.0119(8) 0.0012(6) -0.0005(6) -0.0032(6)
C12 0.0130(7) 0.0209(8) 0.0167(8) -0.0028(6) 0.0028(6) -0.0017(6)
C10 0.0137(7) 0.0165(8) 0.0121(8) -0.0020(6) -0.0021(6) 0.0014(6)
C14 0.0139(7) 0.0171(8) 0.0144(8) -0.0018(6) 0.0028(6) -0.0015(6)
C8 0.0130(7) 0.0192(8) 0.0133(8) 0.0007(6) -0.0010(6) -0.0017(6)
C18 0.0166(8) 0.0170(8) 0.0128(8) 0.0004(6) -0.0019(6) -0.0004(6)
C17 0.0146(8) 0.0170(8) 0.0125(8) 0.0009(6) -0.0001(6) -0.0033(6)
C6 0.0123(7) 0.0192(8) 0.0248(9) -0.0041(6) 0.0024(6) -0.0066(7)
C5 0.0216(9) 0.0267(9) 0.0257(10) -0.0068(7) 0.0070(7) -0.0067(8)
C22 0.0148(8) 0.0287(9) 0.0129(8) -0.0013(7) -0.0026(6) -0.0024(7)
C19 0.0136(8) 0.0199(8) 0.0151(8) -0.0030(6) 0.0019(6) -0.0055(6)
C23 0.0177(8) 0.0387(11) 0.0160(8) 0.0060(7) -0.0024(6) -0.0028(8)
C7 0.0245(9) 0.0160(8) 0.0331(10) -0.0023(7) -0.0051(8) -0.0008(7)
C2 0.0190(9) 0.0185(9) 0.0511(13) -0.0011(7) -0.0012(8) -0.0097(9)
C1 0.0149(8) 0.0179(8) 0.0324(10) -0.0032(6) -0.0007(7) -0.0070(7)
N2 0.0523(11) 0.0282(9) 0.0280(9) -0.0144(8) -0.0031(8) 0.0061(7)
N3 0.0831(16) 0.0311(10) 0.0371(11) -0.0249(10) -0.0031(10) 0.0076(8)
C20 0.0167(9) 0.0299(10) 0.0522(13) -0.0019(8) 0.0094(8) -0.0180(9)
C3 0.0219(9) 0.0293(10) 0.0519(13) -0.0053(8) 0.0121(9) -0.0232(10)
N4 0.0661(14) 0.0234(9) 0.0362(10) -0.0167(9) -0.0048(9) 0.0035(8)
C4 0.0278(10) 0.0360(11) 0.0327(11) -0.0099(8) 0.0137(8) -0.0166(9)
C21 0.0266(9) 0.0414(11) 0.0148(9) -0.0158(8) 0.0001(7) 0.0016(8)
C24 0.0406(12) 0.0337(12) 0.0445(13) 0.0107(9) 0.0008(10) 0.0062(10)
O1A 0.0680(16) 0.0613(15) 0.149(3) -0.0112(12) 0.0309(16) -0.0264(16)
C1A 0.190(5) 0.048(2) 0.086(3) -0.011(3) 0.038(3) 0.0010(19)

loop_
_atom_type_symbol
_atom_type_description
_atom_type_scat_dispersion_real
_atom_type_scat_dispersion_imag
_atom_type_scat_source
C C 0.0181 0.0091 'International Tables Vol C Tables 4.2.6.8 and 6.1.1.4'
H H 0.0000 0.0000 'International Tables Vol C Tables 4.2.6.8 and 6.1.1.4'
N N 0.0311 0.0180 'International Tables Vol C Tables 4.2.6.8 and 6.1.1.4'
O O 0.0492 0.0322 'International Tables Vol C Tables 4.2.6.8 and 6.1.1.4'

loop_
_geom_angle_atom_site_label_1
_geom_angle_atom_site_label_2
_geom_angle_atom_site_label_3
_geom_angle_site_symmetry_1
_geom_angle_site_symmetry_3
_geom_angle
_geom_angle_publ_flag
C19 O1 H1 . . 109.5 ?
C16 N6 H6 . . 124.9 ?
C17 N6 H6 . . 124.9 ?
C17 N6 C16 . . 110.27(14) ?
C15 N5 C14 . . 127.65(13) ?
C17 N5 C15 . . 109.15(13) ?
C17 N5 C14 . . 123.08(13) ?
N5 C15 C18 . . 123.52(14) ?
C16 C15 N5 . . 105.96(14) ?
C16 C15 C18 . . 130.50(14) ?
C10 C9 H9 . . 119.7 ?
C10 C9 C8 . . 120.55(14) ?
C8 C9 H9 . . 119.7 ?
C7 N1 H1A . . 134.3(17) ?
N2 N1 C7 . . 109.11(16) ?
N2 N1 H1A . . 116.6(17) ?
C12 C13 H13 . . 119.7 ?
C12 C13 C8 . . 120.54(15) ?
C8 C13 H13 . . 119.7 ?
C12 C11 C10 . . 119.03(15) ?
C12 C11 C14 . . 123.16(14) ?
C10 C11 C14 . . 117.79(14) ?
N6 C16 C19 . . 120.00(14) ?
C15 C16 N6 . . 106.67(14) ?
C15 C16 C19 . . 133.32(15) ?
C13 C12 C11 . . 120.49(15) ?
C13 C12 H12 . . 119.8 ?
C11 C12 H12 . . 119.8 ?
C9 C10 C11 . . 120.47(15) ?
C9 C10 H10 . . 119.8 ?
C11 C10 H10 . . 119.8 ?
N5 C14 C11 . . 113.36(13) ?
N5 C14 H14A . . 108.9 ?
N5 C14 H14B . . 108.9 ?
C11 C14 H14A . . 108.9 ?
C11 C14 H14B . . 108.9 ?
H14A C14 H14B . . 107.7 ?
C9 C8 C13 . . 118.88(15) ?
C9 C8 C6 . . 120.02(14) ?
C13 C8 C6 . . 121.10(15) ?
O3 C18 O2 . . 125.66(16) ?
O3 C18 C15 . . 118.33(15) ?
O2 C18 C15 . . 116.01(15) ?
N6 C17 C22 . . 123.97(15) ?
N5 C17 N6 . . 107.92(14) ?
N5 C17 C22 . . 128.03(15) ?
C5 C6 C8 . . 119.51(16) ?
C5 C6 C1 . . 118.65(17) ?
C1 C6 C8 . . 121.83(16) ?
C6 C5 H5 . . 119.4 ?
C4 C5 C6 . . 121.23(19) ?
C4 C5 H5 . . 119.4 ?
C17 C22 H22A . . 109.0 ?
C17 C22 H22B . . 109.0 ?
C17 C22 C23 . . 112.74(14) ?
H22A C22 H22B . . 107.8 ?
C23 C22 H22A . . 109.0 ?
C23 C22 H22B . . 109.0 ?
O1 C19 C16 . . 110.11(13) ?
O1 C19 C20 . . 110.20(15) ?
O1 C19 C21 . . 105.83(13) ?
C16 C19 C20 . . 109.00(14) ?
C16 C19 C21 . . 110.72(14) ?
C21 C19 C20 . . 110.95(16) ?
C22 C23 H23A . . 108.9 ?
C22 C23 H23B . . 108.9 ?
H23A C23 H23B . . 107.7 ?
C24 C23 C22 . . 113.39(16) ?
C24 C23 H23A . . 108.9 ?
C24 C23 H23B . . 108.9 ?
N1 C7 C1 . . 126.58(17) ?
N4 C7 N1 . . 108.02(18) ?
N4 C7 C1 . . 125.36(18) ?
C1 C2 H2 . . 119.8 ?
C3 C2 H2 . . 119.8 ?
C3 C2 C1 . . 120.3(2) ?
C6 C1 C7 . . 121.76(16) ?
C6 C1 C2 . . 119.78(18) ?
C2 C1 C7 . . 118.45(18) ?
N3 N2 N1 . . 106.03(17) ?
N2 N3 N4 . . 111.04(18) ?
C19 C20 H20A . . 109.5 ?
C19 C20 H20B . . 109.5 ?
C19 C20 H20C . . 109.5 ?
H20A C20 H20B . . 109.5 ?
H20A C20 H20C . . 109.5 ?
H20B C20 H20C . . 109.5 ?
C2 C3 H3 . . 119.8 ?
C2 C3 C4 . . 120.36(18) ?
C4 C3 H3 . . 119.8 ?
C7 N4 N3 . . 105.80(17) ?
C5 C4 H4 . . 120.2 ?
C3 C4 C5 . . 119.6(2) ?
C3 C4 H4 . . 120.2 ?
C19 C21 H21A . . 109.5 ?
C19 C21 H21B . . 109.5 ?
C19 C21 H21C . . 109.5 ?
H21A C21 H21B . . 109.5 ?
H21A C21 H21C . . 109.5 ?
H21B C21 H21C . . 109.5 ?
C23 C24 H24A . . 109.5 ?
C23 C24 H24B . . 109.5 ?
C23 C24 H24C . . 109.5 ?
H24A C24 H24B . . 109.5 ?
H24A C24 H24C . . 109.5 ?
H24B C24 H24C . . 109.5 ?
C1A O1A H1AA . . 109.5 ?
O1A C1A H1AB . . 109.5 ?
O1A C1A H1AC . . 109.5 ?
O1A C1A H1AD . . 109.5 ?
H1AB C1A H1AC . . 109.5 ?
H1AB C1A H1AD . . 109.5 ?
H1AC C1A H1AD . . 109.5 ?

loop_
_geom_bond_atom_site_label_1
_geom_bond_atom_site_label_2
_geom_bond_site_symmetry_2
_geom_bond_distance
_geom_bond_publ_flag
O1 H1 . 0.8200 ?
O1 C19 . 1.4254(19) ?
O3 C18 . 1.240(2) ?
N6 H6 . 0.8600 ?
N6 C16 . 1.375(2) ?
N6 C17 . 1.334(2) ?
N5 C15 . 1.407(2) ?
N5 C14 . 1.470(2) ?
N5 C17 . 1.331(2) ?
O2 C18 . 1.263(2) ?
C15 C16 . 1.373(2) ?
C15 C18 . 1.501(2) ?
C9 H9 . 0.9300 ?
C9 C10 . 1.388(2) ?
C9 C8 . 1.395(2) ?
N1 C7 . 1.342(2) ?
N1 N2 . 1.341(2) ?
N1 H1A . 0.860(17) ?
C13 H13 . 0.9300 ?
C13 C12 . 1.389(2) ?
C13 C8 . 1.395(2) ?
C11 C12 . 1.393(2) ?
C11 C10 . 1.395(2) ?
C11 C14 . 1.511(2) ?
C16 C19 . 1.519(2) ?
C12 H12 . 0.9300 ?
C10 H10 . 0.9300 ?
C14 H14A . 0.9700 ?
C14 H14B . 0.9700 ?
C8 C6 . 1.494(2) ?
C17 C22 . 1.485(2) ?
C6 C5 . 1.393(3) ?
C6 C1 . 1.398(3) ?
C5 H5 . 0.9300 ?
C5 C4 . 1.391(3) ?
C22 H22A . 0.9700 ?
C22 H22B . 0.9700 ?
C22 C23 . 1.540(3) ?
C19 C20 . 1.525(2) ?
C19 C21 . 1.522(3) ?
C23 H23A . 0.9700 ?
C23 H23B . 0.9700 ?
C23 C24 . 1.515(3) ?
C7 C1 . 1.468(3) ?
C7 N4 . 1.321(3) ?
C2 H2 . 0.9300 ?
C2 C1 . 1.405(3) ?
C2 C3 . 1.378(3) ?
N2 N3 . 1.296(3) ?
N3 N4 . 1.360(3) ?
C20 H20A . 0.9600 ?
C20 H20B . 0.9600 ?
C20 H20C . 0.9600 ?
C3 H3 . 0.9300 ?
C3 C4 . 1.381(3) ?
C4 H4 . 0.9300 ?
C21 H21A . 0.9600 ?
C21 H21B . 0.9600 ?
C21 H21C . 0.9600 ?
C24 H24A . 0.9600 ?
C24 H24B . 0.9600 ?
C24 H24C . 0.9600 ?
O1A H1AA . 0.8200 ?
O1A C1A . 1.343(4) ?
C1A H1AB . 0.9600 ?
C1A H1AC . 0.9600 ?
C1A H1AD . 0.9600 ?

_cod_database_fobs_code 2022582
